data_1565270
loop_
_publ_author_name
'Strasser, Paul'
'Russo, Marina'
'Stadler, Pauline'
'Breiteneder, Patrick'
'Redhammer, G\"unther'
'Himmelsbach, Markus'
'Br\"uggemann, Oliver'
'Monkowius, Uwe'
'Kl\'an, Petr'
'Teasdale, Ian'

_publ_section_title
;
 Green-light photocleavable meso-methyl BODIPY building blocks for
 macromolecular chemistry
;
_journal_issue 47
_journal_name_full 'Polymer Chemistry'
_journal_page_first 6927
_journal_page_last 6936
_journal_paper_doi 10.1039/D1PY01245B
_journal_volume 12
_journal_year 2021
_chemical_formula_moiety 'C18 H24 B F2 N5 O'
_chemical_formula_sum 'C18 H24 B F2 N5 O'
_chemical_formula_weight 375.23
_chemical_properties_physical Light-sensitive,Photo-sensitive
_space_group_crystal_system triclinic
_space_group_IT_number 2
_space_group_name_Hall '-P 1'
_space_group_name_H-M_alt 'P -1'
_atom_sites_solution_hydrogens geom
_atom_sites_solution_primary direct
_atom_sites_solution_secondary direct
_audit_update_record
;
2021-09-10 deposited with the CCDC.	2021-11-16 downloaded from the CCDC.
;
_cell_angle_alpha 69.381(2)
_cell_angle_beta 80.082(2)
_cell_angle_gamma 76.862(2)
_cell_formula_units_Z 2
_cell_length_a 8.7126(10)
_cell_length_b 10.0034(12)
_cell_length_c 11.8736(14)
_cell_measurement_reflns_used 4017
_cell_measurement_temperature 295(2)
_cell_measurement_theta_max 26.89
_cell_measurement_theta_min 1.84
_cell_volume 938.37(19)
_computing_structure_refinement 'SHELXL-2018/3 (Sheldrick, 2018)'
_diffrn_ambient_temperature 295(2)
_diffrn_detector_type CCD
_diffrn_measured_fraction_theta_full 0.994
_diffrn_measured_fraction_theta_max 0.994
_diffrn_measurement_device '3-circle diffractometer'
_diffrn_measurement_device_type 'SMART APEX'
_diffrn_measurement_method 'rotation, \w-scans at 4 different \f positions'
_diffrn_radiation_monochromator graphite
_diffrn_radiation_probe x-ray
_diffrn_radiation_type MoK\a
_diffrn_radiation_wavelength 0.71073
_diffrn_reflns_av_R_equivalents 0.0289
_diffrn_reflns_av_unetI/netI 0.0358
_diffrn_reflns_limit_h_max 11
_diffrn_reflns_limit_h_min -11
_diffrn_reflns_limit_k_max 12
_diffrn_reflns_limit_k_min -12
_diffrn_reflns_limit_l_max 15
_diffrn_reflns_limit_l_min -15
_diffrn_reflns_number 11484
_diffrn_reflns_theta_full 25.24
_diffrn_reflns_theta_max 26.89
_diffrn_reflns_theta_min 1.84
_exptl_absorpt_coefficient_mu 0.098
_exptl_absorpt_correction_T_max 0.99
_exptl_absorpt_correction_T_min 0.97
_exptl_absorpt_correction_type multi-scan
_exptl_absorpt_process_details
;
        multiscan correction with APEX2 software (Bruker 2012)
;
_exptl_crystal_colour 'red green'
_exptl_crystal_density_diffrn 1.328
_exptl_crystal_density_method 'not measured'
_exptl_crystal_description cuboid
_exptl_crystal_F_000 396
_exptl_crystal_preparation Luminescent
_exptl_crystal_recrystallization_method 'Re-crystallisation from solvent: n-heptane/ethyl acetate'
_exptl_crystal_size_max 0.21
_exptl_crystal_size_mid 0.18
_exptl_crystal_size_min 0.12
_refine_diff_density_max 0.250
_refine_diff_density_min -0.303
_refine_ls_extinction_method none
_refine_ls_goodness_of_fit_ref 1.020
_refine_ls_hydrogen_treatment constr
_refine_ls_matrix_type full
_refine_ls_number_parameters 250
_refine_ls_number_reflns 4017
_refine_ls_number_restraints 0
_refine_ls_restrained_S_all 1.020
_refine_ls_R_factor_all 0.0951
_refine_ls_R_factor_gt 0.0583
_refine_ls_shift/su_max 0.000
_refine_ls_shift/su_mean 0.000
_refine_ls_structure_factor_coef Fsqd
_refine_ls_weighting_details 'w=1/[\s^2^(Fo^2^)+(0.0940P)^2^+0.2687P] where P=(Fo^2^+2Fc^2^)/3'
_refine_ls_weighting_scheme calc
_refine_ls_wR_factor_gt 0.1590
_refine_ls_wR_factor_ref 0.1899
_reflns_Friedel_coverage 0.000
_reflns_number_gt 2534
_reflns_number_total 4017
_reflns_threshold_expression 'I > 2\s(I)'
_cod_data_source_file d1py01245b2.cif
_cod_data_source_block Compound1
_cod_depositor_comments 'Adding full bibliography for 1565270--1565271.cif.'
_cod_database_code 1565270
_publcif_funding_html
;
;

loop_
_space_group_symop_operation_xyz
'x, y, z'
'-x, -y, -z'

loop_
_atom_site_type_symbol
_atom_site_label
_atom_site_fract_x
_atom_site_fract_y
_atom_site_fract_z
_atom_site_U_iso_or_equiv
_atom_site_adp_type
_atom_site_calc_flag
_atom_site_refinement_flags_adp
_atom_site_refinement_flags_occupancy
_atom_site_refinement_flags_posn
_atom_site_occupancy
_atom_site_disorder_assembly
_atom_site_disorder_group
F F1 0.36526(16) 0.37252(16) 0.82691(13) 0.0568(4) Uani d . . . 1 . .
F F2 0.36097(17) 0.56323(17) 0.65436(14) 0.0619(4) Uani d . . . 1 . .
N N1 0.1257(2) 0.5537(2) 0.79512(18) 0.0438(5) Uani d . . . 1 . .
N N2 0.2036(2) 0.3837(2) 0.67730(17) 0.0430(5) Uani d . . . 1 . .
C C11 0.0438(2) 0.3885(3) 0.6712(2) 0.0430(5) Uani d . . . 1 . .
C C7 -0.0344(3) 0.5581(2) 0.7856(2) 0.0445(6) Uani d . . . 1 . .
C C12 -0.0738(3) 0.4784(3) 0.7235(2) 0.0433(5) Uani d . . . 1 . .
C C15 0.2907(3) 0.2931(3) 0.6185(2) 0.0471(6) Uani d . . . 1 . .
O O1 -0.3019(2) 0.3766(3) 0.8120(2) 0.0773(7) Uani d . . . 1 . .
H H14 -0.394888 0.377293 0.807244 0.116 Uiso calc U . R 1 . .
C C4 0.1311(3) 0.6401(3) 0.8590(2) 0.0475(6) Uani d . . . 1 . .
C C8 -0.1280(3) 0.6540(3) 0.8483(2) 0.0478(6) Uani d . . . 1 . .
C C3 -0.0244(3) 0.7032(3) 0.8937(2) 0.0493(6) Uani d . . . 1 . .
C C17 0.0348(3) 0.2959(3) 0.6061(2) 0.0462(6) Uani d . . . 1 . .
B B1 0.2680(3) 0.4684(3) 0.7377(3) 0.0446(6) Uani d . . . 1 . .
C C16 0.1910(3) 0.2369(3) 0.5734(2) 0.0504(6) Uani d . . . 1 . .
C C21 0.4674(3) 0.2595(3) 0.6099(3) 0.0592(7) Uani d . . . 1 . .
H H21A 0.508051 0.267397 0.526912 0.071 Uiso calc U . R 1 . .
H H21B 0.504833 0.331519 0.630285 0.071 Uiso calc U . R 1 . .
C C9 -0.3048(3) 0.6971(3) 0.8657(3) 0.0619(7) Uani d . . . 1 . .
H H9A -0.332934 0.740574 0.928408 0.093 Uiso calc U . R 1 . .
H H9B -0.352591 0.612581 0.888083 0.093 Uiso calc U . R 1 . .
H H9C -0.342058 0.76563 0.79157 0.093 Uiso calc U . R 1 . .
C C13 -0.2462(3) 0.4858(3) 0.7124(3) 0.0539(7) Uani d . . . 1 . .
H H13A -0.307084 0.580211 0.711562 0.065 Uiso calc U . R 1 . .
H H13B -0.256634 0.470972 0.637778 0.065 Uiso calc U . R 1 . .
C C2 -0.0646(4) 0.8078(3) 0.9637(3) 0.0616(7) Uani d . . . 1 . .
H H2A 0.020737 0.791749 1.012308 0.074 Uiso calc U . R 1 . .
H H2B -0.159834 0.789339 1.01809 0.074 Uiso calc U . R 1 . .
C C18 -0.1073(3) 0.2606(3) 0.5762(3) 0.0648(8) Uani d . . . 1 . .
H H18A -0.075163 0.18131 0.544558 0.097 Uiso calc U . R 1 . .
H H18B -0.159005 0.344084 0.516718 0.097 Uiso calc U . R 1 . .
H H18C -0.179144 0.233832 0.647914 0.097 Uiso calc U . R 1 . .
C C5 0.2824(3) 0.6634(3) 0.8845(3) 0.0633(7) Uani d . . . 1 . .
H H5A 0.369641 0.603456 0.853801 0.095 Uiso calc U . R 1 . .
H H5B 0.283493 0.638115 0.970263 0.095 Uiso calc U . R 1 . .
H H5C 0.291667 0.76356 0.845981 0.095 Uiso calc U . R 1 . .
C C19 0.2445(3) 0.1291(3) 0.5039(3) 0.0641(8) Uani d . . . 1 . .
H H19A 0.174958 0.153411 0.441178 0.077 Uiso calc U . R 1 . .
H H19B 0.350724 0.137974 0.464777 0.077 Uiso calc U . R 1 . .
N N3 0.5317(3) 0.1142(4) 0.6894(3) 0.0920(10) Uani d . . . 1 . .
N N4 0.4594(4) 0.0724(4) 0.7875(3) 0.0916(9) Uani d . . . 1 . .
C C1 -0.0907(4) 0.9647(3) 0.8818(3) 0.0819(10) Uani d . . . 1 . .
H H1A 0.008237 0.988448 0.837982 0.123 Uiso calc U . R 1 . .
H H1B -0.132308 1.027036 0.929756 0.123 Uiso calc U . R 1 . .
H H1C -0.164549 0.97788 0.825695 0.123 Uiso calc U . R 1 . .
C C20 0.2436(5) -0.0223(4) 0.5820(4) 0.0946(12) Uani d . . . 1 . .
H H20A 0.318618 -0.049572 0.640245 0.142 Uiso calc U . R 1 . .
H H20B 0.272031 -0.084928 0.533409 0.142 Uiso calc U . R 1 . .
H H20C 0.13963 -0.031084 0.623272 0.142 Uiso calc U . R 1 . .
N N5 0.3964(6) 0.0176(5) 0.8784(4) 0.158(2) Uani d . . . 1 . .

loop_
_atom_site_aniso_label
_atom_site_aniso_U_11
_atom_site_aniso_U_22
_atom_site_aniso_U_33
_atom_site_aniso_U_12
_atom_site_aniso_U_13
_atom_site_aniso_U_23
F1 0.0357(7) 0.0689(10) 0.0654(9) -0.0015(6) -0.0161(6) -0.0212(8)
F2 0.0469(8) 0.0745(10) 0.0671(10) -0.0290(7) 0.0069(7) -0.0214(8)
N1 0.0306(10) 0.0494(11) 0.0539(12) -0.0095(8) -0.0063(8) -0.0173(10)
N2 0.0272(9) 0.0509(11) 0.0516(11) -0.0065(8) -0.0043(8) -0.0178(9)
C11 0.0286(11) 0.0491(13) 0.0500(13) -0.0083(9) -0.0066(9) -0.0124(11)
C7 0.0303(11) 0.0468(13) 0.0557(14) -0.0053(9) -0.0075(10) -0.0156(11)
C12 0.0309(11) 0.0467(13) 0.0513(13) -0.0075(9) -0.0081(9) -0.0125(11)
C15 0.0342(12) 0.0548(14) 0.0500(14) -0.0066(10) -0.0008(10) -0.0169(12)
O1 0.0439(11) 0.0998(16) 0.0864(15) -0.0303(11) -0.0055(10) -0.0179(13)
C4 0.0439(13) 0.0478(13) 0.0529(14) -0.0123(10) -0.0086(11) -0.0149(12)
C8 0.0378(12) 0.0468(13) 0.0549(14) -0.0054(10) -0.0023(10) -0.0144(11)
C3 0.0463(14) 0.0458(14) 0.0546(15) -0.0086(11) -0.0042(11) -0.0150(12)
C17 0.0393(12) 0.0513(14) 0.0488(14) -0.0092(10) -0.0074(10) -0.0151(11)
B1 0.0291(12) 0.0528(16) 0.0531(16) -0.0093(11) -0.0072(11) -0.0161(13)
C16 0.0468(14) 0.0576(15) 0.0493(14) -0.0092(11) -0.0028(11) -0.0215(12)
C21 0.0361(13) 0.0733(18) 0.0669(17) -0.0054(12) 0.0048(12) -0.0285(15)
C9 0.0403(14) 0.0710(18) 0.0717(18) 0.0013(12) -0.0013(12) -0.0290(15)
C13 0.0323(12) 0.0618(16) 0.0712(17) -0.0093(11) -0.0075(11) -0.0243(14)
C2 0.0657(18) 0.0570(17) 0.0663(17) -0.0121(13) -0.0016(14) -0.0270(14)
C18 0.0517(16) 0.0759(19) 0.081(2) -0.0135(14) -0.0179(14) -0.0371(16)
C5 0.0533(16) 0.0688(18) 0.080(2) -0.0182(14) -0.0171(14) -0.0299(16)
C19 0.0562(17) 0.087(2) 0.0581(16) -0.0145(15) 0.0011(13) -0.0368(16)
N3 0.0502(15) 0.104(2) 0.095(2) 0.0106(15) 0.0031(15) -0.0200(18)
N4 0.079(2) 0.088(2) 0.088(2) 0.0107(17) -0.0042(18) -0.0226(19)
C1 0.096(3) 0.0584(19) 0.096(2) -0.0094(17) -0.010(2) -0.0334(18)
C20 0.105(3) 0.087(3) 0.108(3) -0.011(2) 0.003(2) -0.061(2)
N5 0.183(5) 0.113(3) 0.110(3) 0.021(3) 0.033(3) -0.004(3)

loop_
_atom_type_symbol
_atom_type_description
_atom_type_scat_dispersion_real
_atom_type_scat_dispersion_imag
_atom_type_scat_source
C C 0.0033 0.0016 'International Tables Vol C Tables 4.2.6.8 and 6.1.1.4'
B B 0.0013 0.0007 'International Tables Vol C Tables 4.2.6.8 and 6.1.1.4'
N N 0.0061 0.0033 'International Tables Vol C Tables 4.2.6.8 and 6.1.1.4'
O O 0.0106 0.0060 'International Tables Vol C Tables 4.2.6.8 and 6.1.1.4'
F F 0.0171 0.0103 'International Tables Vol C Tables 4.2.6.8 and 6.1.1.4'
H H 0.0000 0.0000 'International Tables Vol C Tables 4.2.6.8 and 6.1.1.4'

loop_
_geom_angle_atom_site_label_1
_geom_angle_atom_site_label_2
_geom_angle_atom_site_label_3
_geom_angle_site_symmetry_1
_geom_angle_site_symmetry_3
_geom_angle
_geom_angle_publ_flag
C4 N1 C7 . . 108.22(19) ?
C4 N1 B1 . . 126.72(19) ?
C7 N1 B1 . . 125.02(19) ?
C15 N2 C11 . . 108.05(19) ?
C15 N2 B1 . . 126.23(19) ?
C11 N2 B1 . . 125.71(19) ?
N2 C11 C12 . . 119.8(2) ?
N2 C11 C17 . . 107.91(19) ?
C12 C11 C17 . . 132.3(2) ?
C12 C7 N1 . . 120.1(2) ?
C12 C7 C8 . . 132.9(2) ?
N1 C7 C8 . . 107.0(2) ?
C7 C12 C11 . . 121.4(2) ?
C7 C12 C13 . . 119.6(2) ?
C11 C12 C13 . . 119.0(2) ?
N2 C15 C16 . . 110.0(2) ?
N2 C15 C21 . . 122.5(2) ?
C16 C15 C21 . . 127.4(2) ?
C13 O1 H14 . . 109.5 ?
N1 C4 C3 . . 110.1(2) ?
N1 C4 C5 . . 122.8(2) ?
C3 C4 C5 . . 127.2(2) ?
C3 C8 C7 . . 107.4(2) ?
C3 C8 C9 . . 123.6(2) ?
C7 C8 C9 . . 129.1(2) ?
C8 C3 C4 . . 107.4(2) ?
C8 C3 C2 . . 127.5(2) ?
C4 C3 C2 . . 125.1(2) ?
C16 C17 C11 . . 106.8(2) ?
C16 C17 C18 . . 123.7(2) ?
C11 C17 C18 . . 129.5(2) ?
F2 B1 F1 . . 106.99(19) ?
F2 B1 N2 . . 111.4(2) ?
F1 B1 N2 . . 110.3(2) ?
F2 B1 N1 . . 110.2(2) ?
F1 B1 N1 . . 110.2(2) ?
N2 B1 N1 . . 107.78(18) ?
C15 C16 C17 . . 107.2(2) ?
C15 C16 C19 . . 125.7(2) ?
C17 C16 C19 . . 127.1(2) ?
N3 C21 C15 . . 113.8(2) ?
N3 C21 H21A . . 108.8 ?
C15 C21 H21A . . 108.8 ?
N3 C21 H21B . . 108.8 ?
C15 C21 H21B . . 108.8 ?
H21A C21 H21B . . 107.7 ?
C8 C9 H9A . . 109.5 ?
C8 C9 H9B . . 109.5 ?
H9A C9 H9B . . 109.5 ?
C8 C9 H9C . . 109.5 ?
H9A C9 H9C . . 109.5 ?
H9B C9 H9C . . 109.5 ?
O1 C13 C12 . . 107.7(2) ?
O1 C13 H13A . . 110.2 ?
C12 C13 H13A . . 110.2 ?
O1 C13 H13B . . 110.2 ?
C12 C13 H13B . . 110.2 ?
H13A C13 H13B . . 108.5 ?
C3 C2 C1 . . 112.3(2) ?
C3 C2 H2A . . 109.2 ?
C1 C2 H2A . . 109.2 ?
C3 C2 H2B . . 109.2 ?
C1 C2 H2B . . 109.2 ?
H2A C2 H2B . . 107.9 ?
C17 C18 H18A . . 109.5 ?
C17 C18 H18B . . 109.5 ?
H18A C18 H18B . . 109.5 ?
C17 C18 H18C . . 109.5 ?
H18A C18 H18C . . 109.5 ?
H18B C18 H18C . . 109.5 ?
C4 C5 H5A . . 109.5 ?
C4 C5 H5B . . 109.5 ?
H5A C5 H5B . . 109.5 ?
C4 C5 H5C . . 109.5 ?
H5A C5 H5C . . 109.5 ?
H5B C5 H5C . . 109.5 ?
C20 C19 C16 . . 112.8(2) ?
C20 C19 H19A . . 109.0 ?
C16 C19 H19A . . 109.0 ?
C20 C19 H19B . . 109.0 ?
C16 C19 H19B . . 109.0 ?
H19A C19 H19B . . 107.8 ?
N4 N3 C21 . . 116.2(3) ?
N5 N4 N3 . . 172.1(4) ?
C2 C1 H1A . . 109.5 ?
C2 C1 H1B . . 109.5 ?
H1A C1 H1B . . 109.5 ?
C2 C1 H1C . . 109.5 ?
H1A C1 H1C . . 109.5 ?
H1B C1 H1C . . 109.5 ?
C19 C20 H20A . . 109.5 ?
C19 C20 H20B . . 109.5 ?
H20A C20 H20B . . 109.5 ?
C19 C20 H20C . . 109.5 ?
H20A C20 H20C . . 109.5 ?
H20B C20 H20C . . 109.5 ?

loop_
_geom_bond_atom_site_label_1
_geom_bond_atom_site_label_2
_geom_bond_site_symmetry_2
_geom_bond_distance
_geom_bond_publ_flag
F1 B1 . 1.409(3) ?
F2 B1 . 1.395(3) ?
N1 C4 . 1.348(3) ?
N1 C7 . 1.408(3) ?
N1 B1 . 1.540(3) ?
N2 C15 . 1.355(3) ?
N2 C11 . 1.395(3) ?
N2 B1 . 1.526(3) ?
C11 C12 . 1.414(3) ?
C11 C17 . 1.421(3) ?
C7 C12 . 1.386(3) ?
C7 C8 . 1.441(3) ?
C12 C13 . 1.514(3) ?
C15 C16 . 1.397(4) ?
C15 C21 . 1.492(3) ?
O1 C13 . 1.401(3) ?
O1 H14 . 0.82 ?
C4 C3 . 1.416(3) ?
C4 C5 . 1.487(3) ?
C8 C3 . 1.380(4) ?
C8 C9 . 1.501(3) ?
C3 C2 . 1.501(4) ?
C17 C16 . 1.402(3) ?
C17 C18 . 1.491(3) ?
C16 C19 . 1.526(4) ?
C21 N3 . 1.471(4) ?
C21 H21A . 0.97 ?
C21 H21B . 0.97 ?
C9 H9A . 0.96 ?
C9 H9B . 0.96 ?
C9 H9C . 0.96 ?
C13 H13A . 0.97 ?
C13 H13B . 0.97 ?
C2 C1 . 1.516(4) ?
C2 H2A . 0.97 ?
C2 H2B . 0.97 ?
C18 H18A . 0.96 ?
C18 H18B . 0.96 ?
C18 H18C . 0.96 ?
C5 H5A . 0.96 ?
C5 H5B . 0.96 ?
C5 H5C . 0.96 ?
C19 C20 . 1.472(5) ?
C19 H19A . 0.97 ?
C19 H19B . 0.97 ?
N3 N4 . 1.205(4) ?
N4 N5 . 1.132(5) ?
C1 H1A . 0.96 ?
C1 H1B . 0.96 ?
C1 H1C . 0.96 ?
C20 H20A . 0.96 ?
C20 H20B . 0.96 ?
C20 H20C . 0.96 ?
